data_7000057
loop_
_publ_author_name
'Baker, Murray V.'
'Barnard, Peter J.'
'Brayshaw, Simon K.'
'Hickey, James L.'
'Skelton, Brian W.'
'White, Allan H.'

_publ_section_title
;
 Synthetic, structural and spectroscopic studies of
 (pseudo)halo(1,3-di-tert-butylimidazol-2-ylidine)gold complexes.
;
_journal_issue 1
_journal_name_full 'Dalton transactions (Cambridge, England : 2003)'
_journal_page_first 37
_journal_page_last 43
_journal_paper_doi 10.1039/b412540a
_journal_year 2005
_chemical_formula_moiety 'C12 H20 Au1 N3 O1'
_chemical_formula_sum 'C12 H20 Au N3 O'
_chemical_formula_weight 419.28
_space_group_IT_number 14
_symmetry_cell_setting monoclinic
_symmetry_space_group_name_Hall '-P 2ybc'
_symmetry_space_group_name_H-M 'P 1 21/c 1'
_audit_creation_date 04-04-06
_audit_creation_method Xtal3.6
_cell_angle_alpha 90.00000
_cell_angle_beta 101.574(2)
_cell_angle_gamma 90.00000
_cell_formula_units_Z 4
_cell_length_a 11.6800(10)
_cell_length_b 11.3460(10)
_cell_length_c 10.9510(10)
_cell_measurement_reflns_used 6687
_cell_measurement_temperature 150(2)
_cell_measurement_theta_max 37.41
_cell_measurement_theta_min 2.61
_cell_volume 1421.7(2)
_computing_cell_refinement 'Siemens SAINT (Siemens, 1995)'
_computing_data_collection 'Siemens SMART (Siemens, 1995)'
_computing_data_reduction 'Siemens SAINT'
_computing_molecular_graphics xtal
_computing_publication_material 'xtal BONDLA CIFIO'
_computing_structure_refinement 'xtal CRYLSQ'
_computing_structure_solution xtal
_diffrn_ambient_temperature 150(2)
_diffrn_measured_fraction_theta_full 1.0
_diffrn_measured_fraction_theta_max 1.0
_diffrn_measurement_device_type
;
Bruker SMART CCD diffractometer
;
_diffrn_measurement_method '\w scans'
_diffrn_radiation_detector 'CCD area detector'
_diffrn_radiation_monochromator graphite
_diffrn_radiation_source 'sealed tube'
_diffrn_radiation_type 'Mo K\a'
_diffrn_radiation_wavelength .71073
_diffrn_reflns_av_R_equivalents .038
_diffrn_reflns_av_sigmaI/netI .042
_diffrn_reflns_limit_h_max 19
_diffrn_reflns_limit_h_min -20
_diffrn_reflns_limit_k_max 19
_diffrn_reflns_limit_k_min -19
_diffrn_reflns_limit_l_max 18
_diffrn_reflns_limit_l_min -18
_diffrn_reflns_number 28337
_diffrn_reflns_theta_full 37.51
_diffrn_reflns_theta_max 37.51
_diffrn_reflns_theta_min 1.78
_diffrn_standards_decay_% 0
_diffrn_standards_number 0
_exptl_absorpt_coefficient_mu 10.337
_exptl_absorpt_correction_T_max 1
_exptl_absorpt_correction_T_min .44
_exptl_absorpt_correction_type multi-scan
_exptl_absorpt_process_details
;
SADABS; Sheldrick, 1996
;
_exptl_crystal_colour colourless
_exptl_crystal_density_diffrn 1.959
_exptl_crystal_density_method 'not measured'
_exptl_crystal_description bar
_exptl_crystal_F_000 800
_exptl_crystal_size_max .19
_exptl_crystal_size_mid .11
_exptl_crystal_size_min .08
_refine_diff_density_max 1.517
_refine_diff_density_min -2.419
_refine_ls_extinction_method none
_refine_ls_goodness_of_fit_all .991
_refine_ls_goodness_of_fit_ref 1.025
_refine_ls_hydrogen_treatment noref
_refine_ls_matrix_type full
_refine_ls_number_constraints 0
_refine_ls_number_parameters 154
_refine_ls_number_reflns 6120
_refine_ls_number_restraints 0
_refine_ls_R_factor_all .033
_refine_ls_R_factor_gt .023
_refine_ls_shift/su_max .007
_refine_ls_shift/su_mean .0004
_refine_ls_structure_factor_coef F
_refine_ls_weighting_scheme calc
_refine_ls_wR_factor_all .039
_refine_ls_wR_factor_ref .036
_reflns_d_resolution_high .584
_reflns_d_resolution_low 11.416
_reflns_Friedel_coverage 0
_reflns_limit_h_max 20
_reflns_limit_h_min 0
_reflns_limit_k_max 19
_reflns_limit_k_min 0
_reflns_limit_l_max 18
_reflns_limit_l_min -18
_reflns_number_gt 6120
_reflns_number_total 7382
_reflns_threshold_expression 'F    > 4.00 sig(F   )'
_cod_data_source_file b412540a.txt
_cod_data_source_block sb6012
_cod_original_sg_symbol_Hall -p_2ybc
_cod_original_sg_symbol_H-M P_1_21/c_1
_cod_original_formula_sum 'C12 H20 Au1 N3 O1'
_cod_database_code 7000057

loop_
_symmetry_equiv_pos_as_xyz
+x,+y,+z
-x,1/2+y,1/2-z
-x,-y,-z
+x,1/2-y,1/2+z

loop_
_atom_site_label
_atom_site_fract_x
_atom_site_fract_y
_atom_site_fract_z
_atom_site_U_iso_or_equiv
_atom_site_adp_type
_atom_site_calc_flag
_atom_site_calc_attached_atom
_atom_site_occupancy
_atom_site_disorder_assembly
_atom_site_disorder_group
Au .731053(7) .522947(7) .370044(8) .01540(4) Uani ? ? 1.00000 ? ?
C1 .72823(19) .6979(2) .3662(2) .0148(9) Uani ? ? 1.00000 ? ?
N2 .8115(2) .77045(19) .3374(2) .0170(8) Uani ? ? 1.00000 ? ?
C21 .9224(2) .7322(2) .2972(2) .0205(10) Uani ? ? 1.00000 ? ?
C22 .8882(3) .6667(3) .1725(3) .0264(12) Uani ? ? 1.00000 ? ?
C23 .9940(2) .6547(3) .3962(3) .0276(12) Uani ? ? 1.00000 ? ?
C24 .9934(3) .8419(3) .2809(4) .0388(16) Uani ? ? 1.00000 ? ?
C3 .7796(2) .8868(2) .3488(3) .0210(10) Uani ? ? 1.00000 ? ?
C4 .6753(2) .8865(2) .3835(2) .0205(10) Uani ? ? 1.00000 ? ?
N5 .64444(18) .76994(18) .3941(2) .0161(8) Uani ? ? 1.00000 ? ?
C51 .5354(2) .7301(2) .4351(2) .0182(9) Uani ? ? 1.00000 ? ?
C52 .4633(2) .6515(3) .3330(3) .0239(11) Uani ? ? 1.00000 ? ?
C53 .5691(2) .6651(3) .5577(3) .0231(11) Uani ? ? 1.00000 ? ?
C54 .4631(3) .8382(3) .4535(3) .0287(12) Uani ? ? 1.00000 ? ?
N .7345(2) .3481(3) .3759(3) .0279(12) Uani ? ? 1.00000 ? ?
C .7737(2) .2525(2) .3787(3) .0255(12) Uani ? ? 1.00000 ? ?
O .8091(2) .1543(2) .3804(3) .0494(14) Uani ? ? 1.00000 ? ?
H22a .84297 .71776 .11198 .04500 Uiso ? ? 1.00000 ? ?
H22b .84230 .59929 .18257 .04500 Uiso ? ? 1.00000 ? ?
H22c .95606 .64276 .14436 .04500 Uiso ? ? 1.00000 ? ?
H23a 1.01358 .69768 .47225 .04900 Uiso ? ? 1.00000 ? ?
H23b 1.06300 .63075 .37061 .04900 Uiso ? ? 1.00000 ? ?
H23c .94924 .58729 .40882 .04900 Uiso ? ? 1.00000 ? ?
H24a 1.01458 .88223 .35815 .07100 Uiso ? ? 1.00000 ? ?
H24b .94751 .89300 .22119 .07100 Uiso ? ? 1.00000 ? ?
H24c 1.06190 .81989 .25229 .07100 Uiso ? ? 1.00000 ? ?
H3 .82284 .95422 .33448 .03200 Uiso ? ? 1.00000 ? ?
H4 .63152 .95373 .39824 .02900 Uiso ? ? 1.00000 ? ?
H52a .44384 .69494 .25746 .04000 Uiso ? ? 1.00000 ? ?
H52b .39392 .62698 .35808 .04000 Uiso ? ? 1.00000 ? ?
H52c .50815 .58431 .32035 .04000 Uiso ? ? 1.00000 ? ?
H53a .61333 .71595 .61824 .03500 Uiso ? ? 1.00000 ? ?
H53b .61475 .59799 .54692 .03500 Uiso ? ? 1.00000 ? ?
H53c .50051 .64066 .58465 .03500 Uiso ? ? 1.00000 ? ?
H54a .50646 .88707 .51647 .04700 Uiso ? ? 1.00000 ? ?
H54b .39294 .81353 .47821 .04700 Uiso ? ? 1.00000 ? ?
H54c .44355 .88090 .37768 .04700 Uiso ? ? 1.00000 ? ?

loop_
_atom_site_aniso_label
_atom_site_aniso_U_11
_atom_site_aniso_U_22
_atom_site_aniso_U_33
_atom_site_aniso_U_12
_atom_site_aniso_U_13
_atom_site_aniso_U_23
Au .01457(5) .01105(4) .02032(5) .00009(3) .00287(3) -.00080(3)
C1 .0158(10) .0130(9) .0151(9) -.0002(7) .0023(8) .0007(7)
N2 .0211(9) .0136(8) .0168(9) -.0019(7) .0052(7) -.0003(7)
C21 .0203(11) .0212(11) .0221(11) -.0025(9) .0088(9) -.0022(9)
C22 .0302(13) .0317(14) .0188(11) .0025(11) .0087(10) -.0018(10)
C23 .0171(11) .0376(15) .0267(13) .0007(11) .0007(10) -.0024(12)
C24 .0338(16) .0306(15) .060(2) -.0127(13) .0281(16) -.0069(16)
C3 .0274(12) .0144(9) .0218(11) -.0025(9) .0066(9) .0008(9)
C4 .0275(12) .0140(9) .0214(11) .0010(9) .0085(9) .0013(8)
N5 .0186(9) .0125(8) .0176(9) .0006(7) .0042(7) .0003(7)
C51 .0175(10) .0179(10) .0198(10) .0022(8) .0053(8) .0029(8)
C52 .0192(11) .0252(12) .0264(13) .0003(9) .0023(9) .0013(10)
C53 .0245(12) .0259(12) .0205(11) .0006(10) .0080(10) .0047(10)
C54 .0288(13) .0243(12) .0364(15) .0078(11) .0150(12) .0011(12)
N .0211(11) .0163(10) .0458(17) -.0002(8) .0055(11) -.0013(10)
C .0157(12) .0181(11) .0416(17) -.0009(9) .0028(11) -.0040(11)
O .0385(14) .0170(10) .088(2) .0080(10) .0011(14) -.0081(13)

loop_
_atom_type_symbol
_atom_type_description
_atom_type_oxidation_number
_atom_type_number_in_cell
_atom_type_scat_dispersion_real
_atom_type_scat_dispersion_imag
_atom_type_scat_source
C ? 0 48 .002 .002 'Int Tables Vol IV Tables 2.2B and 2.3.1'
H ? 0 80 0 0 'Int Tables Vol IV Tables 2.2B and 2.3.1'
Au ? 0 4 -2.688 8.798 'Int Tables Vol IV Tables 2.2B and 2.3.1'
N ? 0 12 .004 .003 'Int Tables Vol IV Tables 2.2B and 2.3.1'
O ? 0 4 .008 .006 'Int Tables Vol IV Tables 2.2B and 2.3.1'

loop_
_diffrn_attenuator_code
_diffrn_attenuator_scale
? ?

loop_
_geom_angle_atom_site_label_1
_geom_angle_atom_site_label_2
_geom_angle_atom_site_label_3
_geom_angle_site_symmetry_1
_geom_angle_site_symmetry_2
_geom_angle_site_symmetry_3
_geom_angle
_geom_angle_publ_flag
C1 Au N . . . 179.36(9) ?
Au C1 N2 . . . 126.93(18) ?
Au C1 N5 . . . 127.40(18) ?
N2 C1 N5 . . . 105.7(2) ?
C1 N2 C21 . . . 126.0(2) ?
C1 N2 C3 . . . 109.8(2) ?
C21 N2 C3 . . . 124.2(2) ?
N2 C21 C22 . . . 108.2(2) ?
N2 C21 C23 . . . 109.9(2) ?
N2 C21 C24 . . . 108.5(2) ?
C22 C21 C23 . . . 111.4(2) ?
C22 C21 C24 . . . 109.9(3) ?
C23 C21 C24 . . . 108.9(2) ?
C21 C22 H22a . . . 109.5 ?
C21 C22 H22b . . . 109.7 ?
C21 C22 H22c . . . 110.0 ?
H22a C22 H22b . . . 108.8 ?
H22a C22 H22c . . . 109.4 ?
H22b C22 H22c . . . 109.5 ?
C21 C23 H23a . . . 109.3 ?
C21 C23 H23b . . . 109.7 ?
C21 C23 H23c . . . 109.3 ?
H23a C23 H23b . . . 109.7 ?
H23a C23 H23c . . . 109.1 ?
H23b C23 H23c . . . 109.8 ?
C21 C24 H24a . . . 109.8 ?
C21 C24 H24b . . . 109.4 ?
C21 C24 H24c . . . 109.7 ?
H24a C24 H24b . . . 109.2 ?
H24a C24 H24c . . . 109.5 ?
H24b C24 H24c . . . 109.2 ?
N2 C3 C4 . . . 107.4(2) ?
N2 C3 H3 . . . 126.4 ?
C4 C3 H3 . . . 126.3 ?
C3 C4 N5 . . . 107.0(2) ?
C3 C4 H4 . . . 126.4 ?
N5 C4 H4 . . . 126.6 ?
C1 N5 C4 . . . 110.2(2) ?
C1 N5 C51 . . . 125.4(2) ?
C4 N5 C51 . . . 124.3(2) ?
N5 C51 C52 . . . 109.2(2) ?
N5 C51 C53 . . . 109.1(2) ?
N5 C51 C54 . . . 108.8(2) ?
C52 C51 C53 . . . 111.6(2) ?
C52 C51 C54 . . . 108.9(2) ?
C53 C51 C54 . . . 109.1(2) ?
C51 C52 H52a . . . 109.4 ?
C51 C52 H52b . . . 109.5 ?
C51 C52 H52c . . . 109.4 ?
H52a C52 H52b . . . 109.6 ?
H52a C52 H52c . . . 109.4 ?
H52b C52 H52c . . . 109.6 ?
C51 C53 H53a . . . 109.4 ?
C51 C53 H53b . . . 109.5 ?
C51 C53 H53c . . . 109.4 ?
H53a C53 H53b . . . 109.5 ?
H53a C53 H53c . . . 109.5 ?
H53b C53 H53c . . . 109.5 ?
C51 C54 H54a . . . 109.7 ?
C51 C54 H54b . . . 109.3 ?
C51 C54 H54c . . . 109.7 ?
H54a C54 H54b . . . 109.2 ?
H54a C54 H54c . . . 109.7 ?
H54b C54 H54c . . . 109.2 ?
Au N C . . . 158.2(2) ?
N C O . . . 177.5(3) ?

loop_
_geom_bond_atom_site_label_1
_geom_bond_atom_site_label_2
_geom_bond_site_symmetry_1
_geom_bond_site_symmetry_2
_geom_bond_distance
_geom_bond_publ_flag
Au C1 . . 1.986(3) ?
Au N . . 1.985(3) ?
C1 N2 . . 1.358(3) ?
C1 N5 . . 1.356(3) ?
N2 C21 . . 1.513(4) ?
N2 C3 . . 1.384(4) ?
C21 C22 . . 1.536(4) ?
C21 C23 . . 1.511(4) ?
C21 C24 . . 1.527(5) ?
C22 H22a . . .955 ?
C22 H22b . . .953 ?
C22 H22c . . .946 ?
C23 H23a . . .952 ?
C23 H23b . . .945 ?
C23 H23c . . .952 ?
C24 H24a . . .950 ?
C24 H24b . . .954 ?
C24 H24c . . .949 ?
C3 C4 . . 1.347(4) ?
C3 H3 . . .948 ?
C4 N5 . . 1.381(3) ?
C4 H4 . . .950 ?
N5 C51 . . 1.502(4) ?
C51 C52 . . 1.542(4) ?
C51 C53 . . 1.512(4) ?
C51 C54 . . 1.525(4) ?
C52 H52a . . .950 ?
C52 H52b . . .949 ?
C52 H52c . . .950 ?
C53 H53a . . .950 ?
C53 H53b . . .950 ?
C53 H53c . . .950 ?
C54 H54a . . .948 ?
C54 H54b . . .955 ?
C54 H54c . . .949 ?
N C . . 1.175(4) ?
C O . . 1.188(4) ?

loop_
_geom_hbond_atom_site_label_D
_geom_hbond_atom_site_label_H
_geom_hbond_atom_site_label_A
_geom_hbond_site_symmetry_D
_geom_hbond_site_symmetry_H
_geom_hbond_site_symmetry_A
_geom_hbond_distance_DH
_geom_hbond_distance_HA
_geom_hbond_distance_DA
_geom_hbond_angle_DHA
_geom_hbond_publ_flag
? ? ? ? ? ? ? ? ? ? ?

loop_
_geom_torsion_atom_site_label_1
_geom_torsion_atom_site_label_2
_geom_torsion_atom_site_label_3
_geom_torsion_atom_site_label_4
_geom_torsion_site_symmetry_1
_geom_torsion_site_symmetry_2
_geom_torsion_site_symmetry_3
_geom_torsion_site_symmetry_4
_geom_torsion
_geom_torsion_publ_flag
? ? ? ? ? ? ? ? ? ?

loop_
_cod_related_entry_id
_cod_related_entry_database
_cod_related_entry_code
1 ChemSpider 30652563
